data_2238647
loop_
_publ_author_name
'Fun, Hoong-Kun'
'Kaewmanee, Narissara'
'Chanawanno, Kullapa'
'Boonnak, Nawong'
'Chantrapromma, Suchada'

_publ_section_title
;
 (<i>E</i>)-2-[4-(Diethylamino)styryl]-1-methylquinolinium
 4-fluorobenzenesulfonate monohydrate
;
_journal_coeditor_code LH5643
_journal_issue 10
_journal_name_full 'Acta Crystallographica Section E'
_journal_page_first o1510
_journal_page_last o1511
_journal_paper_doi 10.1107/S1600536813023532
_journal_volume 69
_journal_year 2013
_chemical_formula_iupac 'C22 H25 N2 +, C6 H4 F O3 S -, H2 O'
_chemical_formula_moiety 'C22 H25 N2 +, C6 H4 F O3 S -, H2 O'
_chemical_formula_sum 'C28 H31 F N2 O4 S'
_chemical_formula_weight 510.62
_chemical_melting_point_gt 503
_chemical_melting_point_lt 505
_chemical_name_systematic
;
(<i>E</i>)-2-[4-(Diethylamino)styryl]-1-methylquinolinium
4-fluorobenzenesulfonate monohydrate
;
_space_group_IT_number 14
_symmetry_cell_setting monoclinic
_symmetry_space_group_name_Hall '-P 2ybc'
_symmetry_space_group_name_H-M 'P 1 21/c 1'
_atom_sites_solution_hydrogens geom
_atom_sites_solution_primary direct
_atom_sites_solution_secondary difmap
_audit_creation_method SHELXL-97
_cell_angle_alpha 90.00
_cell_angle_beta 113.004(8)
_cell_angle_gamma 90.00
_cell_formula_units_Z 4
_cell_length_a 13.366(2)
_cell_length_b 10.2326(17)
_cell_length_c 19.891(3)
_cell_measurement_reflns_used 4396
_cell_measurement_temperature 100
_cell_measurement_theta_max 25.00
_cell_measurement_theta_min 1.66
_cell_volume 2504.1(7)
_computing_cell_refinement '<i>SAINT</i> (Bruker, 2009)'
_computing_data_collection '<i>APEX2</i> (Bruker, 2009)'
_computing_data_reduction '<i>SAINT</i> (Bruker, 2009)'
_computing_molecular_graphics '<i>SHELXTL</i> (Sheldrick, 2008)'
_computing_publication_material
;
<i>SHELXTL</i> (Sheldrick, 2008), <i>PLATON</i> (Spek, 2009) and
<i>publCIF</i> (Westrip, 2010)
;
_computing_structure_refinement '<i>SHELXTL</i> (Sheldrick, 2008)'
_computing_structure_solution '<i>SHELXTL</i> (Sheldrick, 2008)'
_diffrn_ambient_temperature 100
_diffrn_measured_fraction_theta_full 0.998
_diffrn_measured_fraction_theta_max 0.998
_diffrn_measurement_device_type
;
Bruker SMART APEXII DUO CCD area-detector
;
_diffrn_measurement_method '\f and \w scans'
_diffrn_radiation_monochromator graphite
_diffrn_radiation_source 'fine-focus sealed tube'
_diffrn_radiation_type MoK\a
_diffrn_radiation_wavelength 0.71073
_diffrn_reflns_av_R_equivalents 0.0384
_diffrn_reflns_av_sigmaI/netI 0.0428
_diffrn_reflns_limit_h_max 15
_diffrn_reflns_limit_h_min -15
_diffrn_reflns_limit_k_max 12
_diffrn_reflns_limit_k_min -12
_diffrn_reflns_limit_l_max 23
_diffrn_reflns_limit_l_min -23
_diffrn_reflns_number 13569
_diffrn_reflns_theta_full 25.00
_diffrn_reflns_theta_max 25.00
_diffrn_reflns_theta_min 1.66
_diffrn_standards_number 0
_exptl_absorpt_coefficient_mu 0.175
_exptl_absorpt_correction_T_max 0.9824
_exptl_absorpt_correction_T_min 0.9511
_exptl_absorpt_correction_type multi-scan
_exptl_absorpt_process_details '(<i>SADABS</i>; Bruker, 2009)'
_exptl_crystal_colour Purple
_exptl_crystal_density_diffrn 1.354
_exptl_crystal_density_method 'not measured'
_exptl_crystal_description Needle
_exptl_crystal_F_000 1080
_exptl_crystal_size_max 0.29
_exptl_crystal_size_mid 0.18
_exptl_crystal_size_min 0.10
_refine_diff_density_max 0.736
_refine_diff_density_min -0.479
_refine_ls_extinction_method none
_refine_ls_goodness_of_fit_ref 1.043
_refine_ls_hydrogen_treatment constr
_refine_ls_matrix_type full
_refine_ls_number_parameters 427
_refine_ls_number_reflns 4396
_refine_ls_number_restraints 761
_refine_ls_restrained_S_all 1.001
_refine_ls_R_factor_all 0.0763
_refine_ls_R_factor_gt 0.0584
_refine_ls_shift/su_max 0.001
_refine_ls_shift/su_mean 0.000
_refine_ls_structure_factor_coef Fsqd
_refine_ls_weighting_details 'calc w=1/[\s^2^(Fo^2^)+(0.0816P)^2^+2.6528P] where P=(Fo^2^+2Fc^2^)/3'
_refine_ls_weighting_scheme calc
_refine_ls_wR_factor_gt 0.1569
_refine_ls_wR_factor_ref 0.1724
_reflns_number_gt 3379
_reflns_number_total 4396
_reflns_threshold_expression I>2\s(I)
_cod_data_source_file lh5643.cif
_cod_data_source_block I
_cod_original_sg_symbol_H-M 'P 21/c'
_cod_database_code 2238647

loop_
_symmetry_equiv_pos_as_xyz
'x, y, z'
'-x, y+1/2, -z+1/2'
'-x, -y, -z'
'x, -y-1/2, z-1/2'

loop_
_atom_site_type_symbol
_atom_site_label
_atom_site_fract_x
_atom_site_fract_y
_atom_site_fract_z
_atom_site_U_iso_or_equiv
_atom_site_adp_type
_atom_site_calc_flag
_atom_site_refinement_flags
_atom_site_occupancy
_atom_site_symmetry_multiplicity
_atom_site_disorder_assembly
_atom_site_disorder_group
N N1A 0.5759(6) 0.6654(9) 1.0560(3) 0.0378(13) Uani d PDU 0.780(5) 1 A 1
N N2A 0.0845(3) 1.3098(4) 0.89515(18) 0.0513(11) Uani d PDU 0.780(5) 1 A 1
C C1A 0.6440(4) 0.5581(6) 1.0605(3) 0.0354(13) Uani d PDU 0.780(5) 1 A 1
C C2A 0.6899(4) 0.4835(6) 1.1236(3) 0.0447(12) Uani d PDU 0.780(5) 1 A 1
H H2AA 0.6767 0.5028 1.1651 0.054 Uiso calc PR 0.780(5) 1 A 1
C C3A 0.7542(4) 0.3818(5) 1.1228(3) 0.0485(12) Uani d PDU 0.780(5) 1 A 1
H H3AA 0.7859 0.3322 1.1650 0.058 Uiso calc PR 0.780(5) 1 A 1
C C4A 0.7751(5) 0.3483(6) 1.0623(3) 0.0456(14) Uani d PDU 0.780(5) 1 A 1
H H4AA 0.8211 0.2785 1.0651 0.055 Uiso calc PR 0.780(5) 1 A 1
C C5A 0.7293(7) 0.4160(7) 0.9987(4) 0.0400(15) Uani d PDU 0.780(5) 1 A 1
H H5AA 0.7423 0.3923 0.9577 0.048 Uiso calc PR 0.780(5) 1 A 1
C C6A 0.6608(8) 0.5245(8) 0.9965(4) 0.0383(15) Uani d PDU 0.780(5) 1 A 1
C C7A 0.6110(7) 0.5995(10) 0.9331(4) 0.0435(17) Uani d PDU 0.780(5) 1 A 1
H H7AA 0.6240 0.5800 0.8915 0.052 Uiso calc PR 0.780(5) 1 A 1
C C8A 0.5442(6) 0.7001(9) 0.9315(4) 0.0421(17) Uani d PDU 0.780(5) 1 A 1
H H8AA 0.5116 0.7481 0.8888 0.050 Uiso calc PR 0.780(5) 1 A 1
C C9A 0.5227(9) 0.7340(11) 0.9940(4) 0.0374(16) Uani d PDU 0.780(5) 1 A 1
C C10A 0.4479(6) 0.8365(9) 0.9914(4) 0.0381(15) Uani d PDU 0.780(5) 1 A 1
H H10A 0.4407 0.8582 1.0347 0.046 Uiso calc PR 0.780(5) 1 A 1
C C11A 0.3881(6) 0.9027(7) 0.9316(4) 0.0352(15) Uani d PDU 0.780(5) 1 A 1
H H11A 0.4013 0.8844 0.8900 0.042 Uiso calc PR 0.780(5) 1 A 1
C C12A 0.3052(7) 0.9996(10) 0.9231(4) 0.0366(16) Uani d PDU 0.780(5) 1 A 1
C C13A 0.2533(4) 1.0610(6) 0.8559(3) 0.0406(13) Uani d PDU 0.780(5) 1 A 1
H H13A 0.2700 1.0352 0.8166 0.049 Uiso calc PR 0.780(5) 1 A 1
C C14A 0.1781(4) 1.1590(5) 0.8458(2) 0.0449(11) Uani d PDU 0.780(5) 1 A 1
H H14A 0.1442 1.1960 0.7997 0.054 Uiso calc PR 0.780(5) 1 A 1
C C15A 0.1513(4) 1.2045(5) 0.9036(2) 0.0413(10) Uani d PDU 0.780(5) 1 A 1
C C16A 0.2008(4) 1.1394(5) 0.9701(2) 0.0409(12) Uani d PDU 0.780(5) 1 A 1
H H16A 0.1818 1.1613 1.0089 0.049 Uiso calc PR 0.780(5) 1 A 1
C C17A 0.2768(5) 1.0439(6) 0.9792(3) 0.0415(15) Uani d PDU 0.780(5) 1 A 1
H H17A 0.3111 1.0070 1.0252 0.050 Uiso calc PR 0.780(5) 1 A 1
C C18A 0.0513(4) 1.3506(5) 0.9530(2) 0.0514(12) Uani d PDU 0.780(5) 1 A 1
H H18A 0.0281 1.4410 0.9443 0.062 Uiso calc PR 0.780(5) 1 A 1
H H18B 0.1146 1.3477 0.9987 0.062 Uiso calc PR 0.780(5) 1 A 1
C C19A -0.0402(4) 1.2713(6) 0.9629(3) 0.0591(14) Uani d PDU 0.780(5) 1 A 1
H H19A -0.0528 1.3046 1.0040 0.089 Uiso calc PR 0.780(5) 1 A 1
H H19B -0.0191 1.1811 0.9712 0.089 Uiso calc PR 0.780(5) 1 A 1
H H19C -0.1055 1.2787 0.9197 0.089 Uiso calc PR 0.780(5) 1 A 1
C C20A 0.0338(4) 1.3769(5) 0.8250(3) 0.0540(12) Uani d PDU 0.780(5) 1 A 1
H H20A 0.0871 1.3874 0.8034 0.065 Uiso calc PR 0.780(5) 1 A 1
H H20B 0.0110 1.4634 0.8332 0.065 Uiso calc PR 0.780(5) 1 A 1
C C21A -0.0621(4) 1.3048(6) 0.7728(3) 0.0648(14) Uani d PDU 0.780(5) 1 A 1
H H21A -0.0821 1.3406 0.7247 0.097 Uiso calc PR 0.780(5) 1 A 1
H H21B -0.1219 1.3132 0.7877 0.097 Uiso calc PR 0.780(5) 1 A 1
H H21C -0.0440 1.2141 0.7723 0.097 Uiso calc PR 0.780(5) 1 A 1
C C22A 0.5617(8) 0.7009(9) 1.1235(4) 0.060(2) Uani d PDU 0.780(5) 1 A 1
H H22A 0.5413 0.7912 1.1213 0.089 Uiso calc PR 0.780(5) 1 A 1
H H22B 0.6288 0.6872 1.1647 0.089 Uiso calc PR 0.780(5) 1 A 1
H H22C 0.5059 0.6475 1.1283 0.089 Uiso calc PR 0.780(5) 1 A 1
N N1B 0.558(3) 0.667(3) 1.0533(14) 0.045(5) Uiso d PDU 0.220(5) 1 A 2
N N2B 0.0273(10) 1.2446(12) 0.8830(6) 0.043(3) Uiso d PDU 0.220(5) 1 A 2
C C1B 0.6367(15) 0.5738(17) 1.0603(13) 0.036(4) Uiso d PDU 0.220(5) 1 A 2
C C2B 0.7007(16) 0.5049(19) 1.1165(13) 0.059(5) Uiso d PDU 0.220(5) 1 A 2
H H2BA 0.6885 0.5269 1.1580 0.070 Uiso calc PR 0.220(5) 1 A 2
C C3B 0.7748(17) 0.417(2) 1.1319(12) 0.057(5) Uiso d PDU 0.220(5) 1 A 2
H H3BA 0.8139 0.3838 1.1784 0.068 Uiso calc PR 0.220(5) 1 A 2
C C4B 0.788(2) 0.376(3) 1.0676(13) 0.050(5) Uiso d PDU 0.220(5) 1 A 2
H H4BA 0.8337 0.3064 1.0691 0.061 Uiso calc PR 0.220(5) 1 A 2
C C5B 0.734(3) 0.440(3) 1.0039(14) 0.044(5) Uiso d PDU 0.220(5) 1 A 2
H H5BA 0.7456 0.4151 0.9627 0.052 Uiso calc PR 0.220(5) 1 A 2
C C6B 0.659(3) 0.544(4) 0.9966(14) 0.045(5) Uiso d PDU 0.220(5) 1 A 2
C C7B 0.593(3) 0.597(3) 0.9290(14) 0.039(5) Uiso d PDU 0.220(5) 1 A 2
H H7BA 0.5975 0.5658 0.8862 0.047 Uiso calc PR 0.220(5) 1 A 2
C C8B 0.524(2) 0.694(3) 0.9271(14) 0.032(4) Uiso d PDU 0.220(5) 1 A 2
H H8BA 0.4838 0.7343 0.8827 0.039 Uiso calc PR 0.220(5) 1 A 2
C C9B 0.510(3) 0.737(4) 0.9909(14) 0.034(4) Uiso d PDU 0.220(5) 1 A 2
C C10B 0.429(3) 0.834(3) 0.9861(16) 0.039(5) Uiso d PDU 0.220(5) 1 A 2
H H10B 0.4187 0.8562 1.0281 0.047 Uiso calc PR 0.220(5) 1 A 2
C C11B 0.370(2) 0.893(3) 0.9239(16) 0.036(5) Uiso d PDU 0.220(5) 1 A 2
H H11B 0.3793 0.8681 0.8816 0.043 Uiso calc PR 0.220(5) 1 A 2
C C12B 0.292(3) 0.994(4) 0.9199(14) 0.042(5) Uiso d PDU 0.220(5) 1 A 2
C C13B 0.2278(17) 1.040(2) 0.8512(13) 0.049(5) Uiso d PDU 0.220(5) 1 A 2
H H13B 0.2449 1.0157 0.8119 0.059 Uiso calc PR 0.220(5) 1 A 2
C C14B 0.1405(13) 1.1185(17) 0.8385(9) 0.044(4) Uiso d PDU 0.220(5) 1 A 2
H H14B 0.0969 1.1423 0.7908 0.052 Uiso calc PR 0.220(5) 1 A 2
C C15B 0.1149(12) 1.1647(16) 0.8973(8) 0.044(4) Uiso d PDU 0.220(5) 1 A 2
C C16B 0.1760(15) 1.108(2) 0.9659(10) 0.048(5) Uiso d PDU 0.220(5) 1 A 2
H H16B 0.1602 1.1309 1.0058 0.057 Uiso calc PR 0.220(5) 1 A 2
C C17B 0.2577(18) 1.020(2) 0.9755(13) 0.037(5) Uiso d PDU 0.220(5) 1 A 2
H H17B 0.2903 0.9771 1.0201 0.044 Uiso calc PR 0.220(5) 1 A 2
C C18B -0.014(2) 1.276(2) 0.9409(11) 0.085(6) Uiso d PDU 0.220(5) 1 A 2
H H18C -0.0923 1.2803 0.9183 0.102 Uiso calc PR 0.220(5) 1 A 2
H H18D 0.0053 1.2044 0.9754 0.102 Uiso calc PR 0.220(5) 1 A 2
C C19B 0.0258(19) 1.399(2) 0.9825(12) 0.088(5) Uiso d PDU 0.220(5) 1 A 2
H H19D -0.0351 1.4486 0.9823 0.132 Uiso calc PR 0.220(5) 1 A 2
H H19E 0.0655 1.4485 0.9603 0.132 Uiso calc PR 0.220(5) 1 A 2
H H19F 0.0725 1.3779 1.0319 0.132 Uiso calc PR 0.220(5) 1 A 2
C C20B -0.0412(12) 1.2854(16) 0.8110(8) 0.046(4) Uiso d PDU 0.220(5) 1 A 2
H H20C -0.1114 1.3058 0.8121 0.055 Uiso calc PR 0.220(5) 1 A 2
H H20D -0.0519 1.2097 0.7796 0.055 Uiso calc PR 0.220(5) 1 A 2
C C21B -0.012(2) 1.396(2) 0.7738(13) 0.088(5) Uiso d PDU 0.220(5) 1 A 2
H H21D -0.0657 1.4033 0.7248 0.132 Uiso calc PR 0.220(5) 1 A 2
H H21E 0.0578 1.3805 0.7727 0.132 Uiso calc PR 0.220(5) 1 A 2
H H21F -0.0106 1.4753 0.7999 0.132 Uiso calc PR 0.220(5) 1 A 2
C C22B 0.533(2) 0.695(3) 1.1170(15) 0.045(7) Uiso d PDU 0.220(5) 1 A 2
H H22D 0.4567 0.7132 1.1016 0.067 Uiso calc PR 0.220(5) 1 A 2
H H22E 0.5742 0.7695 1.1424 0.067 Uiso calc PR 0.220(5) 1 A 2
H H22F 0.5516 0.6206 1.1489 0.067 Uiso calc PR 0.220(5) 1 A 2
S S1 0.40215(6) 0.56285(7) 0.69386(4) 0.0354(2) Uani d . 1 1 . .
F F1 0.04851(17) 0.1870(2) 0.64756(11) 0.0674(6) Uani d . 1 1 . .
O O1 0.3504(2) 0.6701(2) 0.64418(12) 0.0549(6) Uani d . 1 1 . .
O O2 0.48201(19) 0.4957(2) 0.67312(13) 0.0545(6) Uani d . 1 1 . .
O O3 0.4401(2) 0.5969(2) 0.76877(12) 0.0552(6) Uani d . 1 1 . .
C C23 0.2963(2) 0.4464(3) 0.67789(14) 0.0361(7) Uani d . 1 1 . .
C C24 0.3173(3) 0.3131(3) 0.68582(14) 0.0379(7) Uani d . 1 1 . .
H H24A 0.3879 0.2828 0.6983 0.045 Uiso calc R 1 1 . .
C C25 0.2335(3) 0.2245(3) 0.67521(15) 0.0412(7) Uani d . 1 1 . .
H H25A 0.2467 0.1351 0.6803 0.049 Uiso calc R 1 1 . .
C C26 0.1313(3) 0.2732(4) 0.65717(17) 0.0481(8) Uani d . 1 1 . .
C C27 0.1072(3) 0.4044(4) 0.6492(2) 0.0581(9) Uani d . 1 1 . .
H H27A 0.0364 0.4336 0.6373 0.070 Uiso calc R 1 1 . .
C C28 0.1900(3) 0.4909(4) 0.65940(18) 0.0499(8) Uani d . 1 1 . .
H H28A 0.1753 0.5800 0.6539 0.060 Uiso calc R 1 1 . .
O O1W 0.3226(2) 0.9163(3) 0.70409(15) 0.0648(7) Uani d . 1 1 . .
H H1W1 0.3216 0.8340 0.6832 0.097 Uiso d R 1 1 . .
H H2W1 0.3726 0.9220 0.7502 0.097 Uiso d R 1 1 . .

loop_
_atom_site_aniso_label
_atom_site_aniso_U_11
_atom_site_aniso_U_22
_atom_site_aniso_U_33
_atom_site_aniso_U_12
_atom_site_aniso_U_13
_atom_site_aniso_U_23
N1A 0.037(3) 0.053(2) 0.0248(17) -0.001(2) 0.0136(18) 0.0013(14)
N2A 0.064(2) 0.056(2) 0.0405(18) 0.014(2) 0.0270(17) -0.0012(17)
C1A 0.031(2) 0.042(3) 0.032(2) -0.0005(18) 0.0114(16) -0.0020(19)
C2A 0.047(2) 0.059(3) 0.027(2) -0.003(2) 0.0137(17) 0.0107(19)
C3A 0.046(3) 0.050(3) 0.041(2) -0.009(2) 0.008(2) 0.004(2)
C4A 0.039(3) 0.040(3) 0.055(3) -0.007(2) 0.015(2) 0.001(2)
C5A 0.036(2) 0.042(4) 0.047(3) -0.005(3) 0.0215(19) -0.007(2)
C6A 0.036(2) 0.042(4) 0.035(2) -0.009(2) 0.0110(15) 0.002(2)
C7A 0.044(4) 0.061(3) 0.034(2) -0.005(3) 0.024(2) -0.0020(19)
C8A 0.037(4) 0.056(3) 0.035(2) 0.004(3) 0.016(2) 0.001(2)
C9A 0.035(4) 0.043(3) 0.028(2) -0.008(2) 0.0059(19) 0.0067(17)
C10A 0.036(3) 0.053(3) 0.029(2) -0.005(2) 0.017(2) -0.0057(18)
C11A 0.039(3) 0.040(3) 0.030(2) -0.008(2) 0.018(2) -0.0060(19)
C12A 0.040(3) 0.041(2) 0.030(2) -0.006(2) 0.0155(19) -0.0029(17)
C13A 0.050(3) 0.046(3) 0.030(2) 0.007(3) 0.021(2) 0.0022(19)
C14A 0.055(3) 0.053(3) 0.0305(19) 0.013(2) 0.0199(19) 0.0087(19)
C15A 0.047(2) 0.044(2) 0.036(2) 0.002(2) 0.0196(18) -0.0002(18)
C16A 0.044(3) 0.056(3) 0.0276(19) -0.005(2) 0.0191(18) -0.0061(19)
C17A 0.039(3) 0.057(3) 0.0267(19) -0.004(3) 0.0111(19) 0.003(2)
C18A 0.065(3) 0.051(3) 0.051(2) 0.013(2) 0.036(2) -0.009(2)
C19A 0.042(2) 0.086(4) 0.050(3) 0.003(2) 0.019(2) -0.024(3)
C20A 0.058(3) 0.047(3) 0.058(3) 0.005(2) 0.024(2) -0.003(2)
C21A 0.063(3) 0.068(3) 0.062(3) 0.007(3) 0.023(3) 0.003(3)
C22A 0.071(6) 0.082(4) 0.033(3) 0.020(5) 0.029(3) 0.006(3)
S1 0.0494(4) 0.0337(4) 0.0266(3) -0.0060(3) 0.0186(3) 0.0029(3)
F1 0.0611(12) 0.0785(15) 0.0584(12) -0.0244(11) 0.0188(10) 0.0086(11)
O1 0.0774(16) 0.0423(13) 0.0472(13) -0.0046(12) 0.0268(12) 0.0079(11)
O2 0.0652(15) 0.0529(14) 0.0595(14) -0.0084(12) 0.0398(12) -0.0089(12)
O3 0.0698(15) 0.0590(15) 0.0406(12) -0.0161(12) 0.0254(11) -0.0065(11)
C23 0.0494(17) 0.0384(16) 0.0223(12) -0.0012(14) 0.0160(12) 0.0002(12)
C24 0.0490(17) 0.0416(17) 0.0255(13) 0.0001(14) 0.0172(12) 0.0020(12)
C25 0.0591(19) 0.0381(16) 0.0292(14) -0.0028(15) 0.0202(13) 0.0047(13)
C26 0.0504(19) 0.057(2) 0.0358(16) -0.0153(17) 0.0159(14) 0.0061(15)
C27 0.049(2) 0.068(3) 0.060(2) 0.0066(18) 0.0236(17) 0.0137(19)
C28 0.058(2) 0.0440(18) 0.0507(19) 0.0068(16) 0.0245(16) 0.0088(16)
O1W 0.0586(15) 0.0543(15) 0.0797(18) 0.0086(12) 0.0251(13) -0.0061(13)

loop_
_atom_type_symbol
_atom_type_description
_atom_type_scat_dispersion_real
_atom_type_scat_dispersion_imag
_atom_type_scat_source
C C 0.0033 0.0016 'International Tables Vol C Tables 4.2.6.8 and 6.1.1.4'
H H 0.0000 0.0000 'International Tables Vol C Tables 4.2.6.8 and 6.1.1.4'
F F 0.0171 0.0103 'International Tables Vol C Tables 4.2.6.8 and 6.1.1.4'
N N 0.0061 0.0033 'International Tables Vol C Tables 4.2.6.8 and 6.1.1.4'
O O 0.0106 0.0060 'International Tables Vol C Tables 4.2.6.8 and 6.1.1.4'
S S 0.1246 0.1234 'International Tables Vol C Tables 4.2.6.8 and 6.1.1.4'

loop_
_geom_angle_atom_site_label_1
_geom_angle_atom_site_label_2
_geom_angle_atom_site_label_3
_geom_angle
C9A N1A C1A 124.0(4)
C9A N1A C22A 119.6(5)
C1A N1A C22A 116.4(5)
C15A N2A C18A 121.2(3)
C15A N2A C20A 121.6(3)
C18A N2A C20A 116.8(3)
C2A C1A N1A 122.2(5)
C2A C1A C6A 120.5(5)
N1A C1A C6A 117.2(4)
C3A C2A C1A 118.0(4)
C3A C2A H2AA 121.0
C1A C2A H2AA 121.0
C2A C3A C4A 123.2(5)
C2A C3A H3AA 118.4
C4A C3A H3AA 118.4
C5A C4A C3A 120.9(5)
C5A C4A H4AA 119.6
C3A C4A H4AA 119.6
C4A C5A C6A 118.3(5)
C4A C5A H5AA 120.8
C6A C5A H5AA 120.8
C7A C6A C1A 119.2(5)
C7A C6A C5A 121.7(5)
C1A C6A C5A 119.0(4)
C8A C7A C6A 120.8(5)
C8A C7A H7AA 119.6
C6A C7A H7AA 119.6
C7A C8A C9A 121.4(6)
C7A C8A H8AA 119.3
C9A C8A H8AA 119.3
N1A C9A C8A 117.1(5)
N1A C9A C10A 121.5(5)
C8A C9A C10A 121.4(5)
C11A C10A C9A 124.8(5)
C11A C10A H10A 117.6
C9A C10A H10A 117.6
C10A C11A C12A 128.2(5)
C10A C11A H11A 115.9
C12A C11A H11A 115.9
C17A C12A C13A 115.7(5)
C17A C12A C11A 124.6(5)
C13A C12A C11A 119.5(5)
C14A C13A C12A 121.9(4)
C14A C13A H13A 119.0
C12A C13A H13A 119.0
C13A C14A C15A 121.7(4)
C13A C14A H14A 119.1
C15A C14A H14A 119.1
N2A C15A C16A 122.5(3)
N2A C15A C14A 121.5(4)
C16A C15A C14A 115.9(4)
C17A C16A C15A 121.2(4)
C17A C16A H16A 119.4
C15A C16A H16A 119.4
C16A C17A C12A 123.3(5)
C16A C17A H17A 118.3
C12A C17A H17A 118.3
N2A C18A C19A 117.0(4)
N2A C18A H18A 108.0
C19A C18A H18A 108.0
N2A C18A H18B 108.0
C19A C18A H18B 108.0
H18A C18A H18B 107.3
N2A C20A C21A 112.5(4)
N2A C20A H20A 109.1
C21A C20A H20A 109.1
N2A C20A H20B 109.1
C21A C20A H20B 109.1
H20A C20A H20B 107.8
C9B N1B C1B 121.5(16)
C9B N1B C22B 120.5(17)
C1B N1B C22B 117.9(17)
C15B N2B C20B 123.2(11)
C15B N2B C18B 120.8(13)
C20B N2B C18B 115.2(13)
C2B C1B N1B 132.0(17)
C2B C1B C6B 110.3(15)
N1B C1B C6B 117.7(15)
C3B C2B C1B 139.7(18)
C3B C2B H2BA 110.1
C1B C2B H2BA 110.1
C2B C3B C4B 110.3(17)
C2B C3B H3BA 124.8
C4B C3B H3BA 124.8
C5B C4B C3B 119.2(18)
C5B C4B H4BA 120.4
C3B C4B H4BA 120.4
C4B C5B C6B 123.7(18)
C4B C5B H5BA 118.1
C6B C5B H5BA 118.1
C7B C6B C5B 122.4(18)
C7B C6B C1B 120.0(17)
C5B C6B C1B 116.2(15)
C8B C7B C6B 118.4(18)
C8B C7B H7BA 120.8
C6B C7B H7BA 120.8
C7B C8B C9B 122.1(18)
C7B C8B H8BA 118.9
C9B C8B H8BA 118.9
N1B C9B C8B 118.3(16)
N1B C9B C10B 119.8(17)
C8B C9B C10B 120.7(17)
C11B C10B C9B 122(2)
C11B C10B H10B 119.0
C9B C10B H10B 119.0
C10B C11B C12B 122(2)
C10B C11B H11B 119.0
C12B C11B H11B 119.0
C17B C12B C13B 116.8(16)
C17B C12B C11B 123.5(18)
C13B C12B C11B 117.1(18)
C14B C13B C12B 123.1(17)
C14B C13B H13B 118.5
C12B C13B H13B 118.5
C13B C14B C15B 120.6(15)
C13B C14B H14B 119.7
C15B C14B H14B 119.7
N2B C15B C16B 125.0(13)
N2B C15B C14B 119.3(12)
C16B C15B C14B 115.0(13)
C17B C16B C15B 122.3(16)
C17B C16B H16B 118.8
C15B C16B H16B 118.8
C16B C17B C12B 120.8(17)
C16B C17B H17B 119.6
C12B C17B H17B 119.6
C19B C18B N2B 117.3(18)
C19B C18B H18C 108.0
N2B C18B H18C 108.0
C19B C18B H18D 108.0
N2B C18B H18D 108.0
H18C C18B H18D 107.2
C18B C19B H19D 109.5
C18B C19B H19E 109.5
H19D C19B H19E 109.5
C18B C19B H19F 109.5
H19D C19B H19F 109.5
H19E C19B H19F 109.5
N2B C20B C21B 122.3(15)
N2B C20B H20C 106.8
C21B C20B H20C 106.8
N2B C20B H20D 106.8
C21B C20B H20D 106.8
H20C C20B H20D 106.6
C20B C21B H21D 109.5
C20B C21B H21E 109.5
H21D C21B H21E 109.5
C20B C21B H21F 109.5
H21D C21B H21F 109.5
H21E C21B H21F 109.5
N1B C22B H22D 109.5
N1B C22B H22E 109.5
H22D C22B H22E 109.5
N1B C22B H22F 109.5
H22D C22B H22F 109.5
H22E C22B H22F 109.5
O3 S1 O1 114.07(15)
O3 S1 O2 114.35(15)
O1 S1 O2 111.62(14)
O3 S1 C23 106.58(13)
O1 S1 C23 104.45(14)
O2 S1 C23 104.65(14)
C24 C23 C28 119.3(3)
C24 C23 S1 121.7(2)
C28 C23 S1 119.0(2)
C23 C24 C25 120.5(3)
C23 C24 H24A 119.8
C25 C24 H24A 119.8
C26 C25 C24 117.8(3)
C26 C25 H25A 121.1
C24 C25 H25A 121.1
C25 C26 F1 118.2(3)
C25 C26 C27 123.6(3)
F1 C26 C27 118.2(3)
C28 C27 C26 118.3(3)
C28 C27 H27A 120.9
C26 C27 H27A 120.9
C27 C28 C23 120.6(3)
C27 C28 H28A 119.7
C23 C28 H28A 119.7
H1W1 O1W H2W1 112.6

loop_
_geom_bond_atom_site_label_1
_geom_bond_atom_site_label_2
_geom_bond_distance
N1A C9A 1.354(5)
N1A C1A 1.406(6)
N1A C22A 1.472(5)
N2A C15A 1.366(5)
N2A C18A 1.448(5)
N2A C20A 1.463(6)
C1A C2A 1.390(6)
C1A C6A 1.420(5)
C2A C3A 1.354(6)
C2A H2AA 0.9300
C3A C4A 1.381(6)
C3A H3AA 0.9300
C4A C5A 1.360(6)
C4A H4AA 0.9300
C5A C6A 1.428(6)
C5A H5AA 0.9300
C6A C7A 1.403(6)
C7A C8A 1.356(6)
C7A H7AA 0.9300
C8A C9A 1.423(5)
C8A H8AA 0.9300
C9A C10A 1.436(6)
C10A C11A 1.330(6)
C10A H10A 0.9300
C11A C12A 1.447(6)
C11A H11A 0.9300
C12A C17A 1.387(5)
C12A C13A 1.393(6)
C13A C14A 1.377(6)
C13A H13A 0.9300
C14A C15A 1.410(5)
C14A H14A 0.9300
C15A C16A 1.395(5)
C16A C17A 1.370(6)
C16A H16A 0.9300
C17A H17A 0.9300
C18A C19A 1.543(6)
C18A H18A 0.9700
C18A H18B 0.9700
C19A H19A 0.9600
C19A H19B 0.9600
C19A H19C 0.9600
C20A C21A 1.492(6)
C20A H20A 0.9700
C20A H20B 0.9700
C21A H21A 0.9600
C21A H21B 0.9600
C21A H21C 0.9600
C22A H22A 0.9600
C22A H22B 0.9600
C22A H22C 0.9600
N1B C9B 1.355(14)
N1B C1B 1.393(14)
N1B C22B 1.457(15)
N2B C15B 1.364(13)
N2B C20B 1.427(14)
N2B C18B 1.492(15)
C1B C2B 1.315(14)
C1B C6B 1.442(15)
C2B C3B 1.287(15)
C2B H2BA 0.9300
C3B C4B 1.420(16)
C3B H3BA 0.9300
C4B C5B 1.361(15)
C4B H4BA 0.9300
C5B C6B 1.427(15)
C5B H5BA 0.9300
C6B C7B 1.394(15)
C7B C8B 1.354(15)
C7B H7BA 0.9300
C8B C9B 1.423(15)
C8B H8BA 0.9300
C9B C10B 1.436(15)
C10B C11B 1.323(16)
C10B H10B 0.9300
C11B C12B 1.451(15)
C11B H11B 0.9300
C12B C17B 1.382(15)
C12B C13B 1.382(15)
C13B C14B 1.357(15)
C13B H13B 0.9300
C14B C15B 1.422(14)
C14B H14B 0.9300
C15B C16B 1.412(15)
C16B C17B 1.370(15)
C16B H16B 0.9300
C17B H17B 0.9300
C18B C19B 1.478(17)
C18B H18C 0.9700
C18B H18D 0.9700
C19B H19D 0.9600
C19B H19E 0.9600
C19B H19F 0.9600
C20B C21B 1.482(16)
C20B H20C 0.9700
C20B H20D 0.9700
C21B H21D 0.9600
C21B H21E 0.9600
C21B H21F 0.9600
C22B H22D 0.9600
C22B H22E 0.9600
C22B H22F 0.9600
S1 O3 1.417(2)
S1 O1 1.458(2)
S1 O2 1.458(2)
S1 C23 1.781(3)
F1 C26 1.369(4)
C23 C24 1.390(4)
C23 C28 1.398(4)
C24 C25 1.392(4)
C24 H24A 0.9300
C25 C26 1.363(5)
C25 H25A 0.9300
C26 C27 1.375(5)
C27 C28 1.369(5)
C27 H27A 0.9300
C28 H28A 0.9300
O1W H1W1 0.9377
O1W H2W1 0.9007

loop_
_geom_hbond_atom_site_label_D
_geom_hbond_atom_site_label_H
_geom_hbond_atom_site_label_A
_geom_hbond_site_symmetry_A
_geom_hbond_distance_DH
_geom_hbond_distance_HA
_geom_hbond_distance_DA
_geom_hbond_angle_DHA
_geom_hbond_publ_flag
O1W H1W1 O1 1_555 0.94 1.95 2.872(4) 168 y
O1W H2W1 O2 2_656 0.90 2.09 2.909(4) 151 y
C20A H20B F1 2_566 0.97 2.50 3.471(6) 179 y
C25 H25A O1W 1_545 0.93 2.43 3.341(4) 167 y

loop_
_geom_torsion_atom_site_label_1
_geom_torsion_atom_site_label_2
_geom_torsion_atom_site_label_3
_geom_torsion_atom_site_label_4
_geom_torsion
C9A N1A C1A C2A -174.4(9)
C22A N1A C1A C2A 4.2(11)
C9A N1A C1A C6A 2.9(14)
C22A N1A C1A C6A -178.4(8)
N1A C1A C2A C3A 179.9(7)
C6A C1A C2A C3A 2.6(8)
C1A C2A C3A C4A -0.8(8)
C2A C3A C4A C5A -1.3(10)
C3A C4A C5A C6A 1.3(11)
C2A C1A C6A C7A 178.2(8)
N1A C1A C6A C7A 0.8(13)
C2A C1A C6A C5A -2.6(12)
N1A C1A C6A C5A -180.0(9)
C4A C5A C6A C7A 179.7(9)
C4A C5A C6A C1A 0.6(13)
C1A C6A C7A C8A -2.4(16)
C5A C6A C7A C8A 178.4(10)
C6A C7A C8A C9A 0.5(16)
C1A N1A C9A C8A -4.8(17)
C22A N1A C9A C8A 176.6(10)
C1A N1A C9A C10A 175.2(10)
C22A N1A C9A C10A -3.4(17)
C7A C8A C9A N1A 3.1(17)
C7A C8A C9A C10A -177.0(10)
N1A C9A C10A C11A -175.9(11)
C8A C9A C10A C11A 4.1(18)
C9A C10A C11A C12A 174.7(11)
C10A C11A C12A C17A 2.7(17)
C10A C11A C12A C13A 178.3(10)
C17A C12A C13A C14A -0.4(13)
C11A C12A C13A C14A -176.4(8)
C12A C13A C14A C15A 1.5(10)
C18A N2A C15A C16A -7.2(7)
C20A N2A C15A C16A 179.8(5)
C18A N2A C15A C14A 175.7(5)
C20A N2A C15A C14A 2.6(7)
C13A C14A C15A N2A 173.8(5)
C13A C14A C15A C16A -3.5(8)
N2A C15A C16A C17A -172.5(5)
C14A C15A C16A C17A 4.8(8)
C15A C16A C17A C12A -4.1(11)
C13A C12A C17A C16A 1.7(13)
C11A C12A C17A C16A 177.4(8)
C15A N2A C18A C19A -78.4(6)
C20A N2A C18A C19A 95.0(5)
C15A N2A C20A C21A 78.1(6)
C18A N2A C20A C21A -95.3(5)
C9B N1B C1B C2B 172(3)
C22B N1B C1B C2B -3(5)
C9B N1B C1B C6B -6(6)
C22B N1B C1B C6B 179(3)
N1B C1B C2B C3B 179(3)
C6B C1B C2B C3B -3(2)
C1B C2B C3B C4B -4.1(16)
C2B C3B C4B C5B 6(3)
C3B C4B C5B C6B -3(5)
C4B C5B C6B C7B -171(4)
C4B C5B C6B C1B -4(6)
C2B C1B C6B C7B 174(4)
N1B C1B C6B C7B -8(6)
C2B C1B C6B C5B 7(4)
N1B C1B C6B C5B -175(4)
C5B C6B C7B C8B 179(4)
C1B C6B C7B C8B 13(6)
C6B C7B C8B C9B -5(6)
C1B N1B C9B C8B 13(7)
C22B N1B C9B C8B -171(4)
C1B N1B C9B C10B -179(4)
C22B N1B C9B C10B -3(7)
C7B C8B C9B N1B -8(7)
C7B C8B C9B C10B -176(4)
N1B C9B C10B C11B -171(4)
C8B C9B C10B C11B -4(7)
C9B C10B C11B C12B -178(4)
C10B C11B C12B C17B -13(7)
C10B C11B C12B C13B -174(4)
C17B C12B C13B C14B 7(6)
C11B C12B C13B C14B 169(3)
C12B C13B C14B C15B 4(4)
C20B N2B C15B C16B -171.0(17)
C18B N2B C15B C16B -2(3)
C20B N2B C15B C14B 0(2)
C18B N2B C15B C14B 169.3(17)
C13B C14B C15B N2B 179.4(19)
C13B C14B C15B C16B -9(3)
N2B C15B C16B C17B 175(2)
C14B C15B C16B C17B 3(3)
C15B C16B C17B C12B 7(4)
C13B C12B C17B C16B -12(6)
C11B C12B C17B C16B -173(3)
C15B N2B C18B C19B 95(2)
C20B N2B C18B C19B -95(2)
C15B N2B C20B C21B -82(2)
C18B N2B C20B C21B 108(2)
O3 S1 C23 C24 -89.9(2)
O1 S1 C23 C24 149.0(2)
O2 S1 C23 C24 31.6(3)
O3 S1 C23 C28 87.8(3)
O1 S1 C23 C28 -33.3(3)
O2 S1 C23 C28 -150.7(2)
C28 C23 C24 C25 0.2(4)
S1 C23 C24 C25 178.0(2)
C23 C24 C25 C26 -0.2(4)
C24 C25 C26 F1 -179.2(2)
C24 C25 C26 C27 -0.2(5)
C25 C26 C27 C28 0.6(5)
F1 C26 C27 C28 179.5(3)
C26 C27 C28 C23 -0.5(5)
C24 C23 C28 C27 0.1(4)
S1 C23 C28 C27 -177.7(3)
